data_1572534
loop_
_publ_author_name
'Song, Jie'
'Zhao, Huijian'
'Li, Conggang'
'Ye, Ning'
'Hu, Zhanggui'
'Wu, Yicheng'

_publ_section_title
;
 A-site cation manipulation of exemplary second harmonic generation
 response and optical anisotropy in rare-earth borates.
;
_journal_issue 39
_journal_name_full 'Chemical science'
_journal_page_first 16196
_journal_page_last 16204
_journal_paper_doi 10.1039/d4sc05081a
_journal_volume 15
_journal_year 2024
_chemical_formula_moiety 'B3 K2 La2 Na O9'
_chemical_formula_sum 'B3 K2 La2 Na O9'
_chemical_formula_weight 555.44
_space_group_crystal_system orthorhombic
_space_group_IT_number 38
_space_group_name_Hall 'A 2 -2'
_space_group_name_H-M_alt 'A m m 2'
_atom_sites_solution_primary dual
_audit_creation_date 2023-04-20
_audit_creation_method
;
Olex2 1.5
(compiled 2021.11.18 svn.ra9532c28 for OlexSys, GUI svn.r6429)
;
_audit_update_record
;
2024-07-30 deposited with the CCDC.	2024-09-06 downloaded from the CCDC.
;
_cell_angle_alpha 90
_cell_angle_beta 90
_cell_angle_gamma 90
_cell_formula_units_Z 2
_cell_length_a 5.1775(4)
_cell_length_b 11.4157(10)
_cell_length_c 7.2715(5)
_cell_measurement_reflns_used 1121
_cell_measurement_temperature 297
_cell_measurement_theta_max 31.6350
_cell_measurement_theta_min 3.3110
_cell_volume 429.78(6)
_computing_cell_refinement 'CrysAlisPro 1.171.42.85a (Rigaku OD, 2023)'
_computing_data_collection 'CrysAlisPro 1.171.42.85a (Rigaku OD, 2023)'
_computing_data_reduction 'CrysAlisPro 1.171.42.85a (Rigaku OD, 2023)'
_computing_molecular_graphics 'Olex2 1.5 (Dolomanov et al., 2009)'
_computing_publication_material 'Olex2 1.5 (Dolomanov et al., 2009)'
_computing_structure_refinement 'SHELXL 2018/3 (Sheldrick, 2015)'
_computing_structure_solution 'SHELXT  (Sheldrick, 2015)'
_diffrn_ambient_temperature 297
_diffrn_detector 'CCD plate'
_diffrn_measured_fraction_theta_full 0.968
_diffrn_measured_fraction_theta_max 0.862
_diffrn_measurement_details
;
List of Runs (angles in degrees, time in seconds):

  # Type    Start    End  Width  t~exp~   \w     \q     \k     \f   Frames
#--------------------------------------------------------------------------
  1  \w    -47.72  74.08   0.30    2.00    --  -16.77  50.43-109.55  406
  2  \f     55.13 214.43   0.30    2.00  74.14 -16.73  28.85    --   531
;
_diffrn_measurement_device 'abstract diffractometer'
_diffrn_measurement_device_type 'Saxi-CrysAlisPro-abstract goniometer imported SAXI images'
_diffrn_measurement_method '\w and \f scans'
_diffrn_orient_matrix_type 'CrysAlisPro convention (1999,Acta A55,543-557)'
_diffrn_orient_matrix_UB_11 0.0062274000
_diffrn_orient_matrix_UB_12 0.0191842000
_diffrn_orient_matrix_UB_13 -0.0926118000
_diffrn_orient_matrix_UB_21 0.1358306000
_diffrn_orient_matrix_UB_22 0.0065451000
_diffrn_orient_matrix_UB_23 0.0078277000
_diffrn_orient_matrix_UB_31 0.0171183000
_diffrn_orient_matrix_UB_32 -0.0587356000
_diffrn_orient_matrix_UB_33 -0.0294892000
_diffrn_radiation_monochromator graphite
_diffrn_radiation_probe x-ray
_diffrn_radiation_type 'Mo K\a'
_diffrn_radiation_wavelength 0.71073
_diffrn_reflns_av_R_equivalents 0.0508
_diffrn_reflns_av_unetI/netI 0.0334
_diffrn_reflns_Laue_measured_fraction_full 0.968
_diffrn_reflns_Laue_measured_fraction_max 0.862
_diffrn_reflns_limit_h_max 7
_diffrn_reflns_limit_h_min -6
_diffrn_reflns_limit_k_max 13
_diffrn_reflns_limit_k_min -16
_diffrn_reflns_limit_l_max 9
_diffrn_reflns_limit_l_min -8
_diffrn_reflns_number 1389
_diffrn_reflns_point_group_measured_fraction_full 0.877
_diffrn_reflns_point_group_measured_fraction_max 0.729
_diffrn_reflns_theta_full 25.242
_diffrn_reflns_theta_max 31.736
_diffrn_reflns_theta_min 3.322
_diffrn_source 'fine-focus sealed X-ray tube'
_diffrn_source_type 'Enhance (Mo) X-ray Source'
_exptl_absorpt_coefficient_mu 10.856
_exptl_absorpt_correction_T_max 0.03422
_exptl_absorpt_correction_T_min 0.01200
_exptl_absorpt_correction_type sphere
_exptl_absorpt_process_details
;
CrysAlisPro 1.171.42.85a (Rigaku Oxford Diffraction, 2023)
Spherical absorption correction
using equivalent radius and absorption coefficient.
Empirical absorption correction using spherical harmonics,
implemented in SCALE3 ABSPACK scaling algorithm.
;
_exptl_crystal_colour colourless
_exptl_crystal_colour_primary colourless
_exptl_crystal_density_diffrn 4.292
_exptl_crystal_description block
_exptl_crystal_F_000 500
_exptl_crystal_size_rad 0.400
_refine_diff_density_max 2.794
_refine_diff_density_min -2.572
_refine_diff_density_rms 0.445
_refine_ls_abs_structure_details
;
 Refined as an inversion twin.
;
_refine_ls_abs_structure_Flack 0.03(10)
_refine_ls_extinction_coef 0.017(5)
_refine_ls_extinction_expression Fc^*^=kFc[1+0.001xFc^2^\l^3^/sin(2\q)]^-1/4^
_refine_ls_extinction_method 'SHELXL-2018/3 (Sheldrick 2018)'
_refine_ls_goodness_of_fit_ref 1.121
_refine_ls_hydrogen_treatment undef
_refine_ls_matrix_type full
_refine_ls_number_parameters 56
_refine_ls_number_reflns 613
_refine_ls_number_restraints 19
_refine_ls_restrained_S_all 1.106
_refine_ls_R_factor_all 0.0500
_refine_ls_R_factor_gt 0.0497
_refine_ls_shift/su_max 0.001
_refine_ls_shift/su_mean 0.000
_refine_ls_structure_factor_coef Fsqd
_refine_ls_weighting_details 'w=1/[\s^2^(Fo^2^)+(0.1080P)^2^] where P=(Fo^2^+2Fc^2^)/3'
_refine_ls_weighting_scheme calc
_refine_ls_wR_factor_gt 0.1276
_refine_ls_wR_factor_ref 0.1279
_reflns_Friedel_coverage 0.580
_reflns_Friedel_fraction_full 0.770
_reflns_Friedel_fraction_max 0.575
_reflns_number_gt 601
_reflns_number_total 613
_reflns_threshold_expression 'I > 2\s(I)'
_cod_data_source_file d4sc05081a2.cif
_cod_data_source_block mo_3171_autored
_cod_depositor_comments 'Adding full bibliography for 1572534--1572535.cif.'
_cod_database_code 1572534
_shelx_shelxl_version_number 2018/3
_chemical_oxdiff_formula 'C11 H10 N O'
_shelx_space_group_comment
;
The symmetry employed for this shelxl refinement is uniquely defined
by the following loop, which should always be used as a source of
symmetry information in preference to the above space-group names.
They are only intended as comments.
;
_olex2_refinement_description
;
1. Twinned data refinement
 Scales: 0.97(10)
 0.03(10)
2. Uiso/Uaniso restraints and constraints
Uanis(B3) \\sim Ueq, Uanis(O3) \\sim Ueq, Uanis(O1) \\sim Ueq: with sigma of
0.005 and sigma for terminal atoms of 0.01
;
_olex2_submission_special_instructions 'No special instructions were received'
_oxdiff_exptl_absorpt_empirical_details
;
Empirical correction (ABSPACK) includes:
- Absorption correction using spherical harmonics
- Frame scaling
- Detector area scaling
;
_oxdiff_exptl_absorpt_empirical_full_max 3.283
_oxdiff_exptl_absorpt_empirical_full_min 0.367

loop_
_space_group_symop_operation_xyz
'x, y, z'
'-x, -y, z'
'x, -y, z'
'-x, y, z'
'x, y+1/2, z+1/2'
'-x, -y+1/2, z+1/2'
'x, -y+1/2, z+1/2'
'-x, y+1/2, z+1/2'

loop_
_atom_site_label
_atom_site_type_symbol
_atom_site_fract_x
_atom_site_fract_y
_atom_site_fract_z
_atom_site_U_iso_or_equiv
_atom_site_adp_type
_atom_site_occupancy
_atom_site_site_symmetry_order
_atom_site_calc_flag
_atom_site_refinement_flags_posn
_atom_site_refinement_flags_adp
_atom_site_refinement_flags_occupancy
_atom_site_disorder_assembly
_atom_site_disorder_group
La01 La -1.000000 -0.71354(5) -0.95362(16) 0.0168(5) Uani 1 2 d S T P . .
K002 K -0.500000 -0.500000 -0.0516(17) 0.052(2) Uani 1 4 d S T P . .
K03 K -0.500000 -0.500000 -0.5634(10) 0.0315(13) Uani 1 4 d S T P . .
Na04 Na 0.000000 -0.500000 -0.3060(18) 0.024(2) Uani 1 4 d S T P . .
O1 O -1.000000 -0.3963(9) -0.634(2) 0.019(2) Uani 1 2 d S TU P . .
B007 B -1.000000 -0.500000 -0.732(5) 0.020(5) Uani 1 4 d S T P . .
O4 O -1.000000 -0.500000 -0.921(3) 0.019(5) Uani 1 4 d S T P . .
O2 O -0.2671(16) -0.3441(8) -0.2428(15) 0.0201(16) Uani 1 1 d . . . . .
O3 O -0.500000 -0.1844(16) -0.366(2) 0.023(2) Uani 1 2 d S TU P . .
B3 B -0.500000 -0.2898(13) -0.277(4) 0.018(5) Uani 1 2 d S TU P . .

loop_
_atom_site_aniso_label
_atom_site_aniso_U_11
_atom_site_aniso_U_22
_atom_site_aniso_U_33
_atom_site_aniso_U_23
_atom_site_aniso_U_13
_atom_site_aniso_U_12
La01 0.0200(6) 0.0172(6) 0.0131(6) -0.0004(4) 0.000 0.000
K002 0.057(5) 0.045(4) 0.054(6) 0.000 0.000 0.000
K03 0.023(3) 0.040(3) 0.031(4) 0.000 0.000 0.000
Na04 0.025(5) 0.016(4) 0.031(8) 0.000 0.000 0.000
O1 0.025(4) 0.015(4) 0.018(5) -0.002(4) 0.000 0.000
B007 0.029(12) 0.017(12) 0.014(13) 0.000 0.000 0.000
O4 0.027(7) 0.017(6) 0.012(14) 0.000 0.000 0.000
O2 0.016(3) 0.021(4) 0.023(4) -0.001(3) -0.001(3) 0.002(2)
O3 0.026(5) 0.024(4) 0.020(5) 0.002(5) 0.000 0.000
B3 0.018(6) 0.020(7) 0.017(7) -0.002(4) 0.000 0.000

loop_
_atom_type_symbol
_atom_type_description
_atom_type_scat_dispersion_real
_atom_type_scat_dispersion_imag
_atom_type_scat_source
B B 0.0013 0.0007 'International Tables Vol C Tables 4.2.6.8 and 6.1.1.4'
K K 0.2009 0.2494 'International Tables Vol C Tables 4.2.6.8 and 6.1.1.4'
La La -0.2871 2.4523 'International Tables Vol C Tables 4.2.6.8 and 6.1.1.4'
Na Na 0.0362 0.0249 'International Tables Vol C Tables 4.2.6.8 and 6.1.1.4'
O O 0.0106 0.0060 'International Tables Vol C Tables 4.2.6.8 and 6.1.1.4'

loop_
_geom_angle_atom_site_label_1
_geom_angle_atom_site_label_2
_geom_angle_atom_site_label_3
_geom_angle
_geom_angle_site_symmetry_1
_geom_angle_site_symmetry_3
_geom_angle_publ_flag
O1 La01 O1 150.6(5) 5_544 2_345 ?
O1 La01 B007 28.1(6) 2_345 . ?
O1 La01 B007 178.7(6) 5_544 . ?
O1 La01 O2 80.0(4) 5_544 8_444 ?
O1 La01 O2 77.5(3) 5_544 3_444 ?
O1 La01 O2 80.0(4) 5_544 5_444 ?
O1 La01 O2 77.5(3) 5_544 2_444 ?
O1 La01 O3 74.5(3) 2_345 5_444 ?
O1 La01 O3 103.4(4) 5_544 5_444 ?
O1 La01 O3 74.5(3) 2_345 5_544 ?
O1 La01 O3 103.4(4) 5_544 5_544 ?
O1 La01 B3 76.3(5) 2_345 5_444 ?
O1 La01 B3 76.3(5) 2_345 5_544 ?
O1 La01 B3 89.0(4) 5_544 5_544 ?
O1 La01 B3 89.0(4) 5_544 5_444 ?
B007 La01 B3 90.3(5) . 5_444 ?
B007 La01 B3 90.3(5) . 5_544 ?
O4 La01 O1 153.4(5) . 5_544 ?
O4 La01 O1 56.0(5) . 2_345 ?
O4 La01 B007 27.9(7) . . ?
O4 La01 O2 80.1(4) . 3_444 ?
O4 La01 O2 80.1(4) . 2_444 ?
O4 La01 O2 121.5(4) . 8_444 ?
O4 La01 O2 121.5(4) . 5_444 ?
O4 La01 O3 81.6(4) . 5_544 ?
O4 La01 O3 81.6(4) . 5_444 ?
O4 La01 B3 104.2(4) . 5_444 ?
O4 La01 B3 104.2(4) . 5_544 ?
O2 La01 O1 126.2(3) 2_444 2_345 ?
O2 La01 O1 75.4(3) 5_444 2_345 ?
O2 La01 O1 126.2(3) 3_444 2_345 ?
O2 La01 O1 75.4(3) 8_444 2_345 ?
O2 La01 B007 99.0(5) 8_444 . ?
O2 La01 B007 103.6(5) 2_444 . ?
O2 La01 B007 99.0(5) 5_444 . ?
O2 La01 B007 103.6(5) 3_444 . ?
O2 La01 O2 110.2(3) 8_444 2_444 ?
O2 La01 O2 157.4(3) 5_444 2_444 ?
O2 La01 O2 65.8(4) 8_444 5_444 ?
O2 La01 O2 64.2(4) 3_444 2_444 ?
O2 La01 O2 157.4(3) 8_444 3_444 ?
O2 La01 O2 110.2(3) 5_444 3_444 ?
O2 La01 O3 69.4(4) 2_444 5_544 ?
O2 La01 O3 53.6(4) 5_444 5_444 ?
O2 La01 O3 132.3(4) 3_444 5_544 ?
O2 La01 O3 116.9(4) 8_444 5_444 ?
O2 La01 O3 53.6(4) 8_444 5_544 ?
O2 La01 O3 132.3(4) 2_444 5_444 ?
O2 La01 O3 69.4(4) 3_444 5_444 ?
O2 La01 O3 116.9(4) 5_444 5_544 ?
O2 La01 B3 87.7(5) 2_444 5_544 ?
O2 La01 B3 92.4(5) 8_444 5_444 ?
O2 La01 B3 27.0(4) 8_444 5_544 ?
O2 La01 B3 150.8(6) 3_444 5_544 ?
O2 La01 B3 27.0(4) 5_444 5_444 ?
O2 La01 B3 150.8(6) 2_444 5_444 ?
O2 La01 B3 87.7(5) 3_444 5_444 ?
O2 La01 B3 92.4(5) 5_444 5_544 ?
O3 La01 B007 76.4(4) 5_544 . ?
O3 La01 B007 76.4(4) 5_444 . ?
O3 La01 O3 148.9(7) 5_544 5_444 ?
O3 La01 B3 139.6(6) 5_444 5_544 ?
O3 La01 B3 26.9(4) 5_444 5_444 ?
O3 La01 B3 26.9(4) 5_544 5_544 ?
O3 La01 B3 139.6(6) 5_544 5_444 ?
B3 La01 B3 118.2(9) 5_544 5_444 ?
Na04 K002 Na04 108.9(5) 1_455 . ?
O4 K002 Na04 164.7(6) 1_556 . ?
O4 K002 Na04 55.8(4) 1_556 1_455 ?
O4 K002 Na04 164.7(6) 1_656 1_455 ?
O4 K002 Na04 55.8(4) 1_656 . ?
O4 K002 O4 139.6(10) 1_656 1_556 ?
O4 K002 B3 101.2(3) 1_656 2_445 ?
O4 K002 B3 101.2(3) 1_656 . ?
O4 K002 B3 101.2(3) 1_556 2_445 ?
O4 K002 B3 101.2(3) 1_556 . ?
O2 K002 Na04 93.9(4) 2_445 . ?
O2 K002 Na04 93.9(4) . 1_455 ?
O2 K002 Na04 93.9(4) 4_455 . ?
O2 K002 Na04 45.7(2) 3_545 . ?
O2 K002 Na04 45.7(2) . . ?
O2 K002 Na04 45.7(2) 2_445 1_455 ?
O2 K002 Na04 45.7(2) 4_455 1_455 ?
O2 K002 Na04 93.9(4) 3_545 1_455 ?
O2 K002 O4 129.0(3) 4_455 1_656 ?
O2 K002 O4 75.3(3) 4_455 1_556 ?
O2 K002 O4 75.3(3) 3_545 1_656 ?
O2 K002 O4 129.0(3) 2_445 1_656 ?
O2 K002 O4 129.0(3) . 1_556 ?
O2 K002 O4 75.3(3) . 1_656 ?
O2 K002 O4 75.3(3) 2_445 1_556 ?
O2 K002 O4 129.0(3) 3_545 1_556 ?
O2 K002 O2 56.2(4) . 4_455 ?
O2 K002 O2 56.2(4) 2_445 3_545 ?
O2 K002 O2 114.2(6) . 2_445 ?
O2 K002 O2 88.1(5) . 3_545 ?
O2 K002 O2 88.1(5) 2_445 4_455 ?
O2 K002 O2 114.2(6) 3_545 4_455 ?
O2 K002 B3 105.5(6) 2_445 . ?
O2 K002 B3 28.3(2) 4_455 . ?
O2 K002 B3 105.5(6) 3_545 . ?
O2 K002 B3 28.3(2) . . ?
O2 K002 B3 105.5(6) . 2_445 ?
O2 K002 B3 28.3(2) 2_445 2_445 ?
O2 K002 B3 28.3(2) 3_545 2_445 ?
O2 K002 B3 105.5(6) 4_455 2_445 ?
O3 K002 Na04 108.3(2) 6_445 . ?
O3 K002 Na04 108.3(2) 6_445 1_455 ?
O3 K002 Na04 108.3(2) 5_545 1_455 ?
O3 K002 Na04 108.3(2) 5_545 . ?
O3 K002 O4 79.2(3) 5_545 1_556 ?
O3 K002 O4 79.2(3) 5_545 1_656 ?
O3 K002 O4 79.2(3) 6_445 1_556 ?
O3 K002 O4 79.2(3) 6_445 1_656 ?
O3 K002 O2 151.5(2) 5_545 . ?
O3 K002 O2 151.5(2) 6_445 3_545 ?
O3 K002 O2 73.0(4) 5_545 2_445 ?
O3 K002 O2 151.5(2) 5_545 4_455 ?
O3 K002 O2 151.5(2) 6_445 2_445 ?
O3 K002 O2 73.0(4) 6_445 4_455 ?
O3 K002 O2 73.0(4) 5_545 3_545 ?
O3 K002 O2 73.0(4) 6_445 . ?
O3 K002 O3 114.6(9) 6_445 5_545 ?
O3 K002 B3 178.3(8) 6_445 2_445 ?
O3 K002 B3 67.1(7) 6_445 . ?
O3 K002 B3 67.1(7) 5_545 2_445 ?
O3 K002 B3 178.3(8) 5_545 . ?
B3 K002 Na04 70.8(3) 2_445 . ?
B3 K002 Na04 70.8(3) . . ?
B3 K002 Na04 70.8(3) 2_445 1_455 ?
B3 K002 Na04 70.8(3) . 1_455 ?
B3 K002 B3 111.2(11) 2_445 . ?
O1 K03 O1 159.4(7) 2_345 1_655 ?
O1 K03 O1 127.0(4) 1_655 . ?
O1 K03 O1 48.3(4) 2_345 . ?
O1 K03 O1 48.3(4) 1_655 2_445 ?
O1 K03 O1 127.0(4) 2_345 2_445 ?
O1 K03 O1 159.4(7) 2_445 . ?
O1 K03 O2 134.5(4) 2_345 . ?
O1 K03 O2 64.0(3) 2_445 3_545 ?
O1 K03 O2 104.0(3) . . ?
O1 K03 O2 104.0(3) 2_345 3_545 ?
O1 K03 O2 134.5(4) 2_445 4_455 ?
O1 K03 O2 104.0(3) 2_445 2_445 ?
O1 K03 O2 64.0(3) 1_655 . ?
O1 K03 O2 64.0(3) . 4_455 ?
O1 K03 O2 91.2(3) 2_445 . ?
O1 K03 O2 104.0(3) 1_655 4_455 ?
O1 K03 O2 64.0(3) 2_345 2_445 ?
O1 K03 O2 91.2(3) . 2_445 ?
O1 K03 O2 134.5(4) 1_655 2_445 ?
O1 K03 O2 91.2(3) 1_655 3_545 ?
O1 K03 O2 91.2(3) 2_345 4_455 ?
O1 K03 O2 134.5(4) . 3_545 ?
O1 K03 O3 98.9(3) 2_345 6_444 ?
O1 K03 O3 98.9(3) 2_445 6_444 ?
O1 K03 O3 65.7(3) 1_655 6_444 ?
O1 K03 O3 65.7(3) 2_445 5_544 ?
O1 K03 O3 98.9(3) . 5_544 ?
O1 K03 O3 65.7(3) . 6_444 ?
O1 K03 O3 98.9(3) 1_655 5_544 ?
O1 K03 O3 65.7(3) 2_345 5_544 ?
B007 K03 O1 27.7(4) 1_655 2_445 ?
B007 K03 O1 27.7(4) 1_655 1_655 ?
B007 K03 O1 137.1(6) . 2_445 ?
B007 K03 O1 137.1(6) 1_655 2_345 ?
B007 K03 O1 27.7(4) . . ?
B007 K03 O1 137.1(6) . 1_655 ?
B007 K03 O1 27.7(4) . 2_345 ?
B007 K03 O1 137.1(6) 1_655 . ?
B007 K03 B007 129.4(13) 1_655 . ?
B007 K03 O2 88.3(6) . 4_455 ?
B007 K03 O2 131.1(5) 1_655 4_455 ?
B007 K03 O2 88.3(6) 1_655 . ?
B007 K03 O2 88.3(6) . 2_445 ?
B007 K03 O2 131.1(5) 1_655 2_445 ?
B007 K03 O2 131.1(5) . 3_545 ?
B007 K03 O2 88.3(6) 1_655 3_545 ?
B007 K03 O2 131.1(5) . . ?
B007 K03 O3 72.0(5) 1_655 5_544 ?
B007 K03 O3 72.0(5) . 6_444 ?
B007 K03 O3 72.0(5) . 5_544 ?
B007 K03 O3 72.0(5) 1_655 6_444 ?
O2 K03 O2 85.4(4) 4_455 3_545 ?
O2 K03 O2 68.3(4) . 3_545 ?
O2 K03 O2 68.3(4) 4_455 2_445 ?
O2 K03 O2 44.7(3) . 4_455 ?
O2 K03 O2 44.7(3) 3_545 2_445 ?
O2 K03 O2 85.4(4) . 2_445 ?
O3 K03 O2 98.2(3) 5_544 3_545 ?
O3 K03 O2 98.2(3) 6_444 . ?
O3 K03 O2 156.81(18) 5_544 . ?
O3 K03 O2 156.81(18) 5_544 4_455 ?
O3 K03 O2 156.81(18) 6_444 2_445 ?
O3 K03 O2 98.2(3) 5_544 2_445 ?
O3 K03 O2 98.2(3) 6_444 4_455 ?
O3 K03 O2 156.81(18) 6_444 3_545 ?
O3 K03 O3 87.5(7) 5_544 6_444 ?
K002 Na04 K002 108.9(5) . 1_655 ?
K002 Na04 K03 71.4(2) . . ?
K002 Na04 K03 71.4(2) 1_655 1_655 ?
K002 Na04 K03 179.7(4) 1_655 . ?
K002 Na04 K03 179.7(4) . 1_655 ?
K03 Na04 K03 108.3(4) . 1_655 ?
O1 Na04 K002 121.4(2) 2_445 . ?
O1 Na04 K002 121.4(2) 2_445 1_655 ?
O1 Na04 K002 121.4(2) 1_655 1_655 ?
O1 Na04 K002 121.4(2) 1_655 . ?
O1 Na04 K03 58.3(2) 2_445 . ?
O1 Na04 K03 58.3(2) 2_445 1_655 ?
O1 Na04 K03 58.3(2) 1_655 1_655 ?
O1 Na04 K03 58.3(2) 1_655 . ?
O1 Na04 O1 52.7(5) 2_445 1_655 ?
O1 Na04 B007 26.4(2) 2_445 1_655 ?
O1 Na04 B007 26.4(2) 1_655 1_655 ?
O1 Na04 O4 153.6(2) 2_445 1_656 ?
O1 Na04 O4 153.6(2) 1_655 1_656 ?
B007 Na04 K002 125.5(3) 1_655 1_655 ?
B007 Na04 K002 125.5(3) 1_655 . ?
B007 Na04 K03 54.1(2) 1_655 1_655 ?
B007 Na04 K03 54.1(2) 1_655 . ?
O4 Na04 K002 54.5(3) 1_656 1_655 ?
O4 Na04 K002 54.5(3) 1_656 . ?
O4 Na04 K03 125.9(2) 1_656 1_655 ?
O4 Na04 K03 125.9(2) 1_656 . ?
O4 Na04 B007 180.0 1_656 1_655 ?
O2 Na04 K002 111.9(4) 3_545 1_655 ?
O2 Na04 K002 111.9(4) 2_545 . ?
O2 Na04 K002 111.9(4) . 1_655 ?
O2 Na04 K002 52.8(3) 4 1_655 ?
O2 Na04 K002 52.8(3) . . ?
O2 Na04 K002 111.9(4) 4 . ?
O2 Na04 K002 52.8(3) 3_545 . ?
O2 Na04 K002 52.8(3) 2_545 1_655 ?
O2 Na04 K03 127.2(4) 2_545 . ?
O2 Na04 K03 127.2(4) 4 . ?
O2 Na04 K03 127.2(4) 3_545 1_655 ?
O2 Na04 K03 68.3(3) . . ?
O2 Na04 K03 68.3(3) 2_545 1_655 ?
O2 Na04 K03 68.3(3) 3_545 . ?
O2 Na04 K03 68.3(3) 4 1_655 ?
O2 Na04 K03 127.2(4) . 1_655 ?
O2 Na04 O1 121.5(5) . 2_445 ?
O2 Na04 O1 121.5(5) 2_545 1_655 ?
O2 Na04 O1 121.5(5) 3_545 1_655 ?
O2 Na04 O1 80.5(4) 2_545 2_445 ?
O2 Na04 O1 80.5(4) . 1_655 ?
O2 Na04 O1 80.5(4) 4 1_655 ?
O2 Na04 O1 80.5(4) 3_545 2_445 ?
O2 Na04 O1 121.5(5) 4 2_445 ?
O2 Na04 B007 101.5(4) 4 1_655 ?
O2 Na04 B007 101.5(4) . 1_655 ?
O2 Na04 B007 101.5(4) 2_545 1_655 ?
O2 Na04 B007 101.5(4) 3_545 1_655 ?
O2 Na04 O4 78.5(4) 2_545 1_656 ?
O2 Na04 O4 78.5(4) 4 1_656 ?
O2 Na04 O4 78.5(4) 3_545 1_656 ?
O2 Na04 O4 78.5(4) . 1_656 ?
O2 Na04 O2 157.0(9) 4 3_545 ?
O2 Na04 O2 101.4(5) . 3_545 ?
O2 Na04 O2 73.9(4) 3_545 2_545 ?
O2 Na04 O2 73.9(4) . 4 ?
O2 Na04 O2 157.0(9) . 2_545 ?
O2 Na04 O2 101.4(5) 4 2_545 ?
La01 O1 La01 93.9(4) 5 2_345 ?
La01 O1 K03 104.5(3) 5 . ?
La01 O1 K03 110.6(3) 2_345 . ?
La01 O1 K03 110.6(3) 2_345 1_455 ?
La01 O1 K03 104.5(3) 5 1_455 ?
La01 O1 Na04 84.2(5) 5 1_455 ?
La01 O1 Na04 178.0(5) 2_345 1_455 ?
K03 O1 K03 126.9(4) 1_455 . ?
Na04 O1 K03 70.0(3) 1_455 . ?
Na04 O1 K03 70.0(3) 1_455 1_455 ?
B007 O1 La01 87.5(15) . 2_345 ?
B007 O1 La01 178.6(17) . 5 ?
B007 O1 K03 74.9(6) . . ?
B007 O1 K03 74.9(6) . 1_455 ?
B007 O1 Na04 94.5(15) . 1_455 ?
La01 B007 La01 113.0(12) 2_345 . ?
La01 B007 K002 68.4(5) . 1_554 ?
La01 B007 K002 68.4(5) . 1_454 ?
La01 B007 K002 68.4(5) 2_345 1_554 ?
La01 B007 K002 68.4(5) 2_345 1_454 ?
La01 B007 Na04 123.5(6) 2_345 1_455 ?
La01 B007 Na04 123.5(6) . 1_455 ?
K002 B007 K002 96.1(9) 1_454 1_554 ?
K03 B007 La01 103.65(14) . . ?
K03 B007 La01 103.65(14) 1_455 . ?
K03 B007 La01 103.65(14) 1_455 2_345 ?
K03 B007 La01 103.65(14) . 2_345 ?
K03 B007 K002 163.4(11) . 1_454 ?
K03 B007 K002 67.2(3) . 1_554 ?
K03 B007 K002 67.2(3) 1_455 1_454 ?
K03 B007 K002 163.4(11) 1_455 1_554 ?
K03 B007 K03 129.4(13) . 1_455 ?
K03 B007 Na04 64.7(7) . 1_455 ?
K03 B007 Na04 64.7(7) 1_455 1_455 ?
Na04 B007 K002 131.9(5) 1_455 1_554 ?
Na04 B007 K002 131.9(5) 1_455 1_454 ?
O1 B007 La01 64.4(10) . 2_345 ?
O1 B007 La01 177(2) . . ?
O1 B007 La01 177(2) 2_345 2_345 ?
O1 B007 La01 64.4(10) 2_345 . ?
O1 B007 K002 110.0(7) 2_345 1_454 ?
O1 B007 K002 110.0(7) 2_345 1_554 ?
O1 B007 K002 110.0(7) . 1_554 ?
O1 B007 K002 110.0(7) . 1_454 ?
O1 B007 K03 77.3(9) 2_345 1_455 ?
O1 B007 K03 77.3(9) . 1_455 ?
O1 B007 K03 77.3(9) . . ?
O1 B007 K03 77.3(9) 2_345 . ?
O1 B007 Na04 59.2(15) . 1_455 ?
O1 B007 Na04 59.2(15) 2_345 1_455 ?
O1 B007 O1 118(3) 2_345 . ?
O4 B007 La01 56.5(6) . . ?
O4 B007 La01 56.5(6) . 2_345 ?
O4 B007 K002 48.1(5) . 1_454 ?
O4 B007 K002 48.1(5) . 1_554 ?
O4 B007 K03 115.3(7) . . ?
O4 B007 K03 115.3(7) . 1_455 ?
O4 B007 Na04 180.0 . 1_455 ?
O4 B007 O1 120.8(15) . 2_345 ?
O4 B007 O1 120.8(15) . . ?
La01 O4 La01 168.7(9) 2_345 . ?
La01 O4 K002 88.06(19) 2_345 1_554 ?
La01 O4 K002 88.06(19) . 1_454 ?
La01 O4 K002 88.06(19) 2_345 1_454 ?
La01 O4 K002 88.06(19) . 1_554 ?
La01 O4 Na04 84.4(4) 2_345 1_454 ?
La01 O4 Na04 84.4(4) . 1_454 ?
K002 O4 K002 139.6(10) 1_454 1_554 ?
K002 O4 Na04 69.8(5) 1_554 1_454 ?
K002 O4 Na04 69.8(5) 1_454 1_454 ?
B007 O4 La01 95.6(4) . . ?
B007 O4 La01 95.6(4) . 2_345 ?
B007 O4 K002 110.2(5) . 1_554 ?
B007 O4 K002 110.2(5) . 1_454 ?
B007 O4 Na04 180.000(11) . 1_454 ?
La01 O2 La01 92.9(3) 5_655 2_446 ?
La01 O2 K002 171.7(4) 5_655 . ?
La01 O2 K03 159.8(3) 2_446 . ?
La01 O2 K03 95.3(3) 5_655 . ?
K002 O2 La01 89.3(4) . 2_446 ?
K002 O2 K03 80.2(3) . . ?
Na04 O2 La01 92.1(4) . 2_446 ?
Na04 O2 La01 90.3(4) . 5_655 ?
Na04 O2 K002 81.6(4) . . ?
Na04 O2 K03 69.4(3) . . ?
B3 O2 La01 95.9(10) . 5_655 ?
B3 O2 La01 119.9(12) . 2_446 ?
B3 O2 K002 90.0(10) . . ?
B3 O2 K03 77.6(10) . . ?
B3 O2 Na04 146.8(11) . . ?
La01 O3 La01 148.9(7) 5 5_655 ?
La01 O3 K03 104.9(4) 5 5 ?
La01 O3 K03 104.9(4) 5_655 5 ?
K002 O3 La01 88.6(4) 5_554 5_655 ?
K002 O3 La01 88.6(4) 5_554 5 ?
K002 O3 K03 78.9(5) 5_554 5 ?
B3 O3 La01 90.2(5) . 5_655 ?
B3 O3 La01 90.2(5) . 5 ?
B3 O3 K002 175.4(16) . 5_554 ?
B3 O3 K03 105.6(14) . 5 ?
La01 B3 La01 118.2(9) 5 5_655 ?
La01 B3 K03 86.5(6) 5_655 . ?
La01 B3 K03 86.5(6) 5 . ?
K002 B3 La01 118.6(3) . 5_655 ?
K002 B3 La01 118.6(3) . 5 ?
K002 B3 K03 75.3(4) . . ?
O2 B3 La01 163.2(16) 4_455 5_655 ?
O2 B3 La01 57.1(7) 4_455 5 ?
O2 B3 La01 57.1(7) . 5_655 ?
O2 B3 La01 163.2(16) . 5 ?
O2 B3 K002 61.7(9) 4_455 . ?
O2 B3 K002 61.7(9) . . ?
O2 B3 K03 77.3(9) 4_455 . ?
O2 B3 K03 77.3(9) . . ?
O2 B3 O2 122.0(16) 4_455 . ?
O3 B3 La01 62.9(6) . 5_655 ?
O3 B3 La01 62.9(6) . 5 ?
O3 B3 K002 173.7(18) . . ?
O3 B3 K03 111.0(17) . . ?
O3 B3 O2 118.8(9) . . ?
O3 B3 O2 118.8(9) . 4_455 ?

loop_
_geom_bond_atom_site_label_1
_geom_bond_atom_site_label_2
_geom_bond_distance
_geom_bond_site_symmetry_2
_geom_bond_publ_flag
La01 O1 2.466(12) 5_544 ?
La01 O1 2.638(15) 2_345 ?
La01 B007 2.92(2) . ?
La01 O4 2.450(2) . ?
La01 O2 2.601(10) 3_444 ?
La01 O2 2.546(10) 8_444 ?
La01 O2 2.601(10) 2_444 ?
La01 O2 2.546(10) 5_444 ?
La01 O3 2.687(5) 5_444 ?
La01 O3 2.687(5) 5_544 ?
La01 B3 3.017(14) 5_444 ?
La01 B3 3.017(14) 5_544 ?
K002 Na04 3.182(10) . ?
K002 Na04 3.182(10) 1_455 ?
K002 O4 2.759(9) 1_556 ?
K002 O4 2.759(9) 1_656 ?
K002 O2 2.561(11) 2_445 ?
K002 O2 2.561(11) . ?
K002 O2 2.561(11) 4_455 ?
K002 O2 2.561(11) 3_545 ?
K002 O3 2.501(18) 6_445 ?
K002 O3 2.501(18) 5_545 ?
K002 B3 2.91(2) 2_445 ?
K002 B3 2.91(2) . ?
K03 O1 2.893(6) 2_445 ?
K03 O1 2.893(6) 1_655 ?
K03 O1 2.893(6) 2_345 ?
K03 O1 2.893(6) . ?
K03 B007 2.864(16) . ?
K03 B007 2.864(16) 1_655 ?
K03 O2 3.171(11) 4_455 ?
K03 O2 3.171(11) . ?
K03 O2 3.171(11) 3_545 ?
K03 O2 3.171(11) 2_445 ?
K03 O3 3.044(18) 5_544 ?
K03 O3 3.044(18) 6_444 ?
Na04 O1 2.666(19) 1_655 ?
Na04 O1 2.666(19) 2_445 ?
Na04 B007 3.10(3) 1_655 ?
Na04 O4 2.80(2) 1_656 ?
Na04 O2 2.301(9) . ?
Na04 O2 2.301(9) 2_545 ?
Na04 O2 2.301(9) 4 ?
Na04 O2 2.301(9) 3_545 ?
O1 B007 1.38(2) . ?
B007 O4 1.37(4) . ?
O2 B3 1.379(12) . ?
O3 B3 1.36(2) . ?

loop_
_geom_torsion_atom_site_label_1
_geom_torsion_atom_site_label_2
_geom_torsion_atom_site_label_3
_geom_torsion_atom_site_label_4
_geom_torsion
_geom_torsion_site_symmetry_1
_geom_torsion_site_symmetry_2
_geom_torsion_site_symmetry_3
_geom_torsion_site_symmetry_4
_geom_torsion_publ_flag
La01 O1 B007 K002 52.4(9) 2_345 . . 1_554 ?
La01 O1 B007 K002 -52.4(9) 2_345 . . 1_454 ?
La01 O1 B007 K03 112.1(4) 2_345 . . . ?
La01 O1 B007 K03 -112.1(4) 2_345 . . 1_455 ?
La01 O1 B007 Na04 180.000(4) 2_345 . . 1_455 ?
La01 O1 B007 O1 180.000(6) 2_345 . . 2_345 ?
La01 O1 B007 O4 0.000(5) 2_345 . . . ?
La01 B007 O4 La01 180.000(8) . . . 2_345 ?
La01 B007 O4 La01 180.000(5) 2_345 . . . ?
La01 B007 O4 K002 -90.000(6) . . . 1_554 ?
La01 B007 O4 K002 -90.000(4) 2_345 . . 1_454 ?
La01 B007 O4 K002 90.000(8) . . . 1_454 ?
La01 B007 O4 K002 90.000(6) 2_345 . . 1_554 ?
La01 O2 B3 La01 175(3) 2_446 . . 5 ?
La01 O2 B3 La01 79(4) 5_655 . . 5 ?
La01 O2 B3 La01 96.7(7) 2_446 . . 5_655 ?
La01 O2 B3 K002 174.1(5) 5_655 . . . ?
La01 O2 B3 K002 -89.1(7) 2_446 . . . ?
La01 O2 B3 K03 -169.1(6) 2_446 . . . ?
La01 O2 B3 K03 94.2(4) 5_655 . . . ?
La01 O2 B3 O2 160(2) 5_655 . . 4_455 ?
La01 O2 B3 O2 -103.1(19) 2_446 . . 4_455 ?
La01 O2 B3 O3 84(2) 2_446 . . . ?
La01 O2 B3 O3 -13(2) 5_655 . . . ?
La01 O3 B3 La01 -148.9(7) 5_655 . . 5 ?
La01 O3 B3 La01 148.9(7) 5 . . 5_655 ?
La01 O3 B3 K03 74.5(3) 5 . . . ?
La01 O3 B3 K03 -74.5(3) 5_655 . . . ?
La01 O3 B3 O2 -12(2) 5 . . 4_455 ?
La01 O3 B3 O2 12(2) 5_655 . . . ?
La01 O3 B3 O2 161.1(19) 5 . . . ?
La01 O3 B3 O2 -161.1(19) 5_655 . . 4_455 ?
K002 B007 O4 La01 -90.000(4) 1_554 . . 2_345 ?
K002 B007 O4 La01 90.000(3) 1_554 . . . ?
K002 B007 O4 La01 -90.000(4) 1_454 . . . ?
K002 B007 O4 La01 90.000(3) 1_454 . . 2_345 ?
K002 B007 O4 K002 180.000(4) 1_554 . . 1_454 ?
K002 B007 O4 K002 180.000(4) 1_454 . . 1_554 ?
K002 O2 B3 La01 -96(4) . . . 5 ?
K002 O2 B3 La01 -174.1(5) . . . 5_655 ?
K002 O2 B3 K03 -80.0(4) . . . . ?
K002 O2 B3 O2 -14(2) . . . 4_455 ?
K002 O2 B3 O3 173(2) . . . . ?
K03 O1 B007 La01 112.1(4) 1_455 . . 2_345 ?
K03 O1 B007 La01 -112.1(4) . . . 2_345 ?
K03 O1 B007 K002 -164.5(12) . . . 1_454 ?
K03 O1 B007 K002 59.7(6) 1_455 . . 1_454 ?
K03 O1 B007 K002 -59.7(6) . . . 1_554 ?
K03 O1 B007 K002 164.5(12) 1_455 . . 1_554 ?
K03 O1 B007 K03 -135.8(7) 1_455 . . . ?
K03 O1 B007 K03 135.8(7) . . . 1_455 ?
K03 O1 B007 Na04 67.9(4) . . . 1_455 ?
K03 O1 B007 Na04 -67.9(4) 1_455 . . 1_455 ?
K03 O1 B007 O1 67.9(4) . . . 2_345 ?
K03 O1 B007 O1 -67.9(4) 1_455 . . 2_345 ?
K03 O1 B007 O4 112.1(4) 1_455 . . . ?
K03 O1 B007 O4 -112.1(4) . . . . ?
K03 B007 O4 La01 90.000(2) . . . . ?
K03 B007 O4 La01 90.000(2) 1_455 . . 2_345 ?
K03 B007 O4 La01 -90.000(1) 1_455 . . . ?
K03 B007 O4 La01 -90.000(1) . . . 2_345 ?
K03 B007 O4 K002 0.000(2) . . . 1_554 ?
K03 B007 O4 K002 180.000(1) 1_455 . . 1_554 ?
K03 B007 O4 K002 0.000(2) 1_455 . . 1_454 ?
K03 B007 O4 K002 180.000(2) . . . 1_454 ?
K03 O2 B3 La01 -94.2(4) . . . 5_655 ?
K03 O2 B3 La01 -16(4) . . . 5 ?
K03 O2 B3 K002 80.0(4) . . . . ?
K03 O2 B3 O2 66(2) . . . 4_455 ?
K03 O2 B3 O3 -107(2) . . . . ?
K03 O3 B3 La01 105.5(3) 5 . . 5 ?
K03 O3 B3 La01 -105.5(3) 5 . . 5_655 ?
K03 O3 B3 K03 180.000(1) 5 . . . ?
K03 O3 B3 O2 -93(2) 5 . . . ?
K03 O3 B3 O2 93(2) 5 . . 4_455 ?
Na04 O1 B007 La01 180.000(4) 1_455 . . 2_345 ?
Na04 O1 B007 K002 -127.6(9) 1_455 . . 1_554 ?
Na04 O1 B007 K002 127.6(9) 1_455 . . 1_454 ?
Na04 O1 B007 K03 67.9(4) 1_455 . . 1_455 ?
Na04 O1 B007 K03 -67.9(4) 1_455 . . . ?
Na04 O1 B007 O1 0.000(7) 1_455 . . 2_345 ?
Na04 O1 B007 O4 180.000(6) 1_455 . . . ?
Na04 O2 B3 La01 -21(6) . . . 5 ?
Na04 O2 B3 La01 -100(2) . . . 5_655 ?
Na04 O2 B3 K002 74(2) . . . . ?
Na04 O2 B3 K03 -6(2) . . . . ?
Na04 O2 B3 O2 60(4) . . . 4_455 ?
Na04 O2 B3 O3 -112.7(18) . . . . ?
O1 B007 O4 La01 180.000(8) 2_345 . . 2_345 ?
O1 B007 O4 La01 0.000(8) 2_345 . . . ?
O1 B007 O4 La01 0.000(8) . . . 2_345 ?
O1 B007 O4 La01 180.000(7) . . . . ?
O1 B007 O4 K002 -90.000(9) 2_345 . . 1_554 ?
O1 B007 O4 K002 90.000(7) . . . 1_554 ?
O1 B007 O4 K002 -90.000(8) . . . 1_454 ?
O1 B007 O4 K002 90.000(8) 2_345 . . 1_454 ?

loop_
_twin_individual_id
_twin_individual_mass_fraction_refined
1 0.97(10)
2 0.03(10)
